data_4344956
loop_
_publ_author_name
'Stoumpos, Constantinos C.'
'Mao, Lingling'
'Malliakas, Christos D.'
'Kanatzidis, Mercouri G.'

_publ_section_title
;
 Structure-Band Gap Relationships in Hexagonal Polytypes and
 Low-Dimensional Structures of Hybrid Tin Iodide Perovskites.
;
_journal_issue 1
_journal_name_full 'Inorganic chemistry'
_journal_page_first 56
_journal_page_last 73
_journal_paper_doi 10.1021/acs.inorgchem.6b02764
_journal_volume 56
_journal_year 2017
_chemical_formula_moiety (CH3CH2NH3)SnI3
_chemical_formula_sum 'C2 H8 I3 N Sn'
_chemical_formula_weight 545.50
_chemical_name_common 'Ethylammonium Tin Iodide'
_chemical_name_systematic ' ?'
_space_group_IT_number 186
_symmetry_cell_setting hexagonal
_symmetry_Int_Tables_number 186
_symmetry_space_group_name_Hall 'P 6c -2c'
_symmetry_space_group_name_H-M 'P 63 m c'
_cell_angle_alpha 90
_cell_angle_beta 90
_cell_angle_gamma 120
_cell_formula_units_Z 6
_cell_length_a 8.9660(7)
_cell_length_b 8.9660(7)
_cell_length_c 23.079(2)
_cell_measurement_reflns_used 3944
_cell_measurement_temperature 293
_cell_measurement_theta_max 23.29
_cell_measurement_theta_min 1.76
_cell_volume 1606.7(2)
_computing_cell_refinement 'STOE X-AREA'
_computing_data_collection 'STOE X-AREA'
_computing_data_reduction 'STOE X-RED'
_computing_structure_refinement Jana2006
_computing_structure_solution Superflip
_diffrn_ambient_temperature 293
_diffrn_detector 'image plate (34 cm diameter)'
_diffrn_detector_area_resol_mean 6.67
_diffrn_detector_type STOE
_diffrn_measured_fraction_theta_full 0.99
_diffrn_measured_fraction_theta_max 0.99
_diffrn_measurement_details ' 180 frames, detector distance = 100 mm'
_diffrn_measurement_device '2-circle goniometer'
_diffrn_measurement_device_type 'STOE IPDS 2'
_diffrn_measurement_method 'rotation method'
_diffrn_radiation_collimation '0.5 mm diameter, monocapillary'
_diffrn_radiation_monochromator 'plane graphite'
_diffrn_radiation_polarisn_norm 0
_diffrn_radiation_probe x-ray
_diffrn_radiation_type 'Mo K\a'
_diffrn_radiation_wavelength 0.71073
_diffrn_reflns_av_R_equivalents 0.0748
_diffrn_reflns_av_unetI/netI 0.0359
_diffrn_reflns_limit_h_max 10
_diffrn_reflns_limit_h_min -11
_diffrn_reflns_limit_k_max 12
_diffrn_reflns_limit_k_min -11
_diffrn_reflns_limit_l_max 31
_diffrn_reflns_limit_l_min -31
_diffrn_reflns_number 14725
_diffrn_reflns_theta_full 29.24
_diffrn_reflns_theta_max 25.24
_diffrn_reflns_theta_min 1.76
_diffrn_source 'sealed X-ray tube, 12 x 0.4 mm long-fine focus'
_diffrn_source_current 40
_diffrn_source_power 1.20
_diffrn_source_voltage 50
_exptl_absorpt_coefficient_mu 10.957
_exptl_absorpt_correction_T_max 0.9622
_exptl_absorpt_correction_T_min 0.4841
_exptl_absorpt_correction_type integration
_exptl_absorpt_process_details X-SHAPE
_exptl_crystal_colour 'Dark red'
_exptl_crystal_density_diffrn 3.3327
_exptl_crystal_description 'hexagonal needle'
_exptl_crystal_F_000 1368
_exptl_crystal_size_max 0.0511
_exptl_crystal_size_mid 0.0145
_exptl_crystal_size_min 0.0018
_refine_diff_density_max 4.23
_refine_diff_density_min -2.40
_refine_ls_abs_structure_details '  578 of Friedel pairs used in the refinement'
_refine_ls_abs_structure_Flack 0.6(8)
_refine_ls_extinction_method none
_refine_ls_goodness_of_fit_gt 1.99
_refine_ls_goodness_of_fit_ref 1.82
_refine_ls_hydrogen_treatment constr
_refine_ls_number_constraints 7
_refine_ls_number_parameters 44
_refine_ls_number_reflns 1188
_refine_ls_number_restraints 9
_refine_ls_R_factor_all 0.1080
_refine_ls_R_factor_gt 0.0876
_refine_ls_shift/su_max 0.0398
_refine_ls_shift/su_mean 0.0074
_refine_ls_structure_factor_coef Fsqd
_refine_ls_weighting_details w=1/(\s^2^(I)+0.0004I^2^)
_refine_ls_weighting_scheme sigma
_refine_ls_wR_factor_gt 0.0965
_refine_ls_wR_factor_ref 0.1000
_reflns_number_gt 937
_reflns_number_total 1188
_reflns_threshold_expression I>2\s(I)
_cod_data_source_file ic6b02764_si_004.cif
_cod_data_source_block 2b.EASnI3-293K
_cod_depositor_comments
;
The following automatic conversions were performed:

'_diffrn_radiation_probe' value 'X-ray' changed to 'x-ray' according
to
/usr/data/users/saulius/crontab/automatic-downloads/rss-feeds/ACS/lib/dictionaries/cif_core.dic
dictionary named 'cif_core.dic' version 2.4.2 from 2011-04-26.

Automatic conversion script
Id: cif_fix_values 4268 2015-11-12 08:31:59Z antanas 

 Adding full bibliography for 4344944--4344956.cif.
;
_cod_original_sg_symbol_Hall 'P 6c;-2c'
_cod_original_formula_sum 'C2 H8 I3 N1 Sn1'
_cod_database_code 4344956

loop_
_space_group_symop_id
_space_group_symop_operation_xyz
1 x,y,z
2 -y,x-y,z
3 -x+y,-x,z
4 -x,-y,z+1/2
5 y,-x+y,z+1/2
6 x-y,x,z+1/2
7 -y,-x,z
8 -x+y,y,z
9 x,x-y,z
10 y,x,z+1/2
11 x-y,-y,z+1/2
12 -x,-x+y,z+1/2

loop_
_atom_site_label
_atom_site_type_symbol
_atom_site_fract_x
_atom_site_fract_y
_atom_site_fract_z
_atom_site_adp_type
_atom_site_U_iso_or_equiv
_atom_site_site_symmetry_multiplicity
_atom_site_occupancy
_atom_site_calc_flag
Sn1 Sn 0 0 -0.0042(3) Uani 0.0543(8) 2 1 d
Sn2 Sn 0.333333 0.666667 0.6595(2) Uani 0.076(2) 2 1 d
Sn3 Sn 0.333333 0.666667 0.83318(17) Uani 0.0419(12) 2 1 d
I1 I 0.51091(12) 0.48910(12) 0.2484(2) Uani 0.1059(11) 6 1 d
I2 I 0.8351(4) 0.1649(4) 0.07639(19) Uani 0.109(3) 6 1 d
I3 I 0.8320(5) 0.1680(5) 0.4170(2) Uani 0.114(3) 6 1 d
C1 C 0 0 0.307(7) Uiso 0.23(3) 2 1 d
C2 C 0.05677(3) -0.05677(3) 0.255(7) Uiso 0.23(3) 6 0.3333 d
N1 N 0 1 0.202(7) Uiso 0.23(3) 2 1 d
C3 C 0.333333 0.666667 0.145(7) Uiso 0.31(7) 2 1 d
C4 C 0.21979(6) 0.60989(3) 0.093(7) Uiso 0.31(7) 6 0.3333 d
N2 N 0.333333 0.666667 0.040(7) Uiso 0.31(7) 2 1 d
C5 C 0.333333 0.666667 0.476(6) Uiso 0.27(6) 2 1 d
C6 C 0.21979(6) 0.60989(3) 0.424(6) Uiso 0.27(6) 6 0.3333 d
N3 N 0.333333 0.666667 0.371(6) Uiso 0.27(6) 2 1 d

loop_
_atom_site_aniso_label
_atom_site_aniso_type_symbol
_atom_site_aniso_U_11
_atom_site_aniso_U_22
_atom_site_aniso_U_33
_atom_site_aniso_U_12
_atom_site_aniso_U_13
_atom_site_aniso_U_23
Sn1 Sn 0.0514(10) 0.0514(10) 0.0599(13) 0.0257(5) 0 0
Sn2 Sn 0.076(3) 0.076(3) 0.075(3) 0.0382(13) 0 0
Sn3 Sn 0.0485(17) 0.0485(17) 0.0287(14) 0.0242(8) 0 0
I1 I 0.1225(13) 0.1225(13) 0.1116(13) 0.0904(15) -0.0142(12) 0.0142(12)
I2 I 0.116(3) 0.116(3) 0.121(3) 0.078(3) 0.0146(13) -0.0146(13)
I3 I 0.124(3) 0.124(3) 0.119(3) 0.081(3) -0.0094(13) 0.0094(13)

loop_
_atom_type_symbol
_atom_type_scat_dispersion_real
_atom_type_scat_dispersion_imag
_atom_type_scat_source
C 0.0033 0.0016 'International Tables Vol C tables 4.2.6.8 and 6.1.1.1'
H 0.0000 0.0000 'International Tables Vol C tables 4.2.6.8 and 6.1.1.1'
I -0.4742 1.8119 'International Tables Vol C tables 4.2.6.8 and 6.1.1.1'
N 0.0061 0.0033 'International Tables Vol C tables 4.2.6.8 and 6.1.1.1'
Sn -0.6537 1.4246 'International Tables Vol C tables 4.2.6.8 and 6.1.1.1'

loop_
_geom_bond_atom_site_label_1
_geom_bond_atom_site_label_2
_geom_bond_site_symmetry_2
_geom_bond_distance
Sn1 I2 1_455 3.165(6)
Sn1 I2 2_545 3.165(6)
Sn1 I2 3_665 3.165(6)
Sn1 I3 4_654 3.181(6)
Sn1 I3 5_564 3.181(6)
Sn1 I3 6_444 3.181(6)
Sn2 I1 4_665 3.172(5)
Sn2 I1 5_565 3.172(5)
Sn2 I1 6_555 3.172(5)
Sn2 I2 4_665 3.243(5)
Sn2 I2 5_565 3.243(5)
Sn2 I2 6_555 3.243(5)
Sn3 I1 4_665 3.112(4)
Sn3 I1 5_565 3.112(4)
Sn3 I1 6_555 3.112(4)
Sn3 I3 4_665 3.215(6)
Sn3 I3 5_565 3.215(6)
Sn3 I3 6_555 3.215(6)
I1 N3 . 3.95(10)
I2 N1 1_645 3.87(12)
I3 N2 4_665 3.83(12)
C1 C2 . 1.50(18)
C1 C2 2_555 1.50(18)
C1 C2 3_555 1.50(18)
C2 C2 2_555 1.5271(5)
C2 C2 3_555 1.5271(5)
C2 N1 1_545 1.50(18)
C3 C4 . 1.50(19)
C3 C4 2_665 1.50(19)
C3 C4 3_565 1.50(19)
C4 C4 2_665 1.5271(7)
C4 C4 3_565 1.5271(6)
C4 N2 . 1.50(19)
C5 C6 . 1.50(16)
C5 C6 2_665 1.50(16)
C5 C6 3_565 1.50(16)
C6 C6 2_665 1.5271(7)
C6 C6 3_565 1.5271(6)
C6 N3 . 1.50(16)

loop_
_twin_individual_id
_twin_individual_mass_fraction_refined
_twin_individual_twin_matrix_11
_twin_individual_twin_matrix_12
_twin_individual_twin_matrix_13
_twin_individual_twin_matrix_21
_twin_individual_twin_matrix_22
_twin_individual_twin_matrix_23
_twin_individual_twin_matrix_31
_twin_individual_twin_matrix_32
_twin_individual_twin_matrix_33
1 0.4(8) 1 0 0 0 1 0 0 0 1
2 0.6(8) -1 0 0 0 -1 0 0 0 -1

loop_
_restr_distance_atom_site_label_1
_restr_distance_site_symmetry_1
_restr_distance_atom_site_label_2
_restr_distance_site_symmetry_2
_restr_distance_target
_restr_distance_target_weight_param
N1 . C2 1_565 1.5 0.001
C2 1_565 C1 1_565 1.5 0.001
N2 . C4 . 1.5 0.001
C3 . C4 . 1.5 0.001
N3 . C6 . 1.5 0.001
C5 . C6 . 1.5 0.001

loop_
_restr_angle_atom_site_label_1
_restr_angle_atom_site_label_2
_restr_angle_site_symmetry_2
_restr_angle_atom_site_label_3
_restr_angle_site_symmetry_3
_restr_angle_target
_restr_angle_target_weight_param
N1 C2 1_565 C1 1_565 108 0.01
N2 C4 . C3 . 108 0.01
N3 C6 . C5 . 108 0.01
